data_4311888
loop_
_publ_author_name
'F. Albert Cotton'
'James P. Donahue'
'Michael B. Hall'
'Carlos A. Murillo'
'Dino Villagr\'an'

_publ_contact_author_phone 979-845-4432
_publ_section_title
;
 Reaction Products of W(CO)6 with Formamidines; Electronic Structure of a
 W2(\m-CO)2 Core with Unsymmetric Bridging Carbonyls
;
_journal_name_full 'Inorganic Chemistry'
_journal_page_first 6954
_journal_page_last 6964
_journal_paper_doi 10.1021/ic049116c
_journal_volume 43
_journal_year 2004
_chemical_formula_moiety
;
 ((H3COC6H4N)2CH)4(H3COC6H4NC)(CO)W2,C6H14
;
_chemical_formula_sum 'C75 H81 N9 O10 W2'
_chemical_formula_weight 1636.19
_chemical_melting_point ?
_chemical_name_common (DAniF)4W2(mu-CO)(mu-CNC6H4OCH3),C6H14
_chemical_name_systematic
;
 ?
;
_space_group_IT_number 9
_symmetry_cell_setting monoclinic
_symmetry_space_group_name_Hall 'C -2yc'
_symmetry_space_group_name_H-M 'C 1 c 1'
_atom_sites_solution_hydrogens geom
_atom_sites_solution_primary direct
_atom_sites_solution_secondary difmap
_audit_creation_method SHELXL-97
_cell_angle_alpha 90.00
_cell_angle_beta 90.093(11)
_cell_angle_gamma 90.00
_cell_formula_units_Z 4
_cell_length_a 28.691(14)
_cell_length_b 12.844(5)
_cell_length_c 18.647(8)
_cell_measurement_reflns_used 3135
_cell_measurement_temperature 213(2)
_cell_measurement_theta_max 21.425
_cell_measurement_theta_min 2.1845
_cell_volume 6872(5)
_computing_cell_refinement 'SAINT V 6.28A 2001'
_computing_data_collection 'SMART V 5.618 2000'
_computing_data_reduction 'SAINT V 6.28A 2001'
_computing_molecular_graphics 'SHELXTL V. 5.03 (Siemens, 1994)'
_computing_publication_material CIFTAB
_computing_structure_refinement 'SHELXL-97 (Sheldrick, 1997)'
_computing_structure_solution 'SHELXS-97 (Sheldrick, 1990)'
_diffrn_ambient_temperature 213(2)
_diffrn_measured_fraction_theta_full 0.993
_diffrn_measured_fraction_theta_max 0.993
_diffrn_measurement_device 'Bruker SMART 1000'
_diffrn_measurement_device_type 'area detector'
_diffrn_measurement_method 'omega scans'
_diffrn_radiation_monochromator graphite
_diffrn_radiation_source 'normal-focus sealed tube'
_diffrn_radiation_type MoK\a
_diffrn_radiation_wavelength 0.71073
_diffrn_reflns_av_R_equivalents 0.0792
_diffrn_reflns_av_sigmaI/netI 0.1077
_diffrn_reflns_limit_h_max 30
_diffrn_reflns_limit_h_min -30
_diffrn_reflns_limit_k_max 13
_diffrn_reflns_limit_k_min -13
_diffrn_reflns_limit_l_max 20
_diffrn_reflns_limit_l_min -20
_diffrn_reflns_number 15202
_diffrn_reflns_theta_full 22.62
_diffrn_reflns_theta_max 22.62
_diffrn_reflns_theta_min 2.05
_diffrn_standards_number 'none (area detector data)'
_exptl_absorpt_coefficient_mu 3.412
_exptl_absorpt_correction_T_max 0.8756
_exptl_absorpt_correction_T_min 0.3634
_exptl_absorpt_correction_type multi-scan
_exptl_crystal_colour black
_exptl_crystal_density_diffrn 1.582
_exptl_crystal_density_method 'not measured'
_exptl_crystal_description plate
_exptl_crystal_F_000 3288
_exptl_crystal_size_max 0.37
_exptl_crystal_size_mid 0.13
_exptl_crystal_size_min 0.04
_refine_diff_density_max 1.377
_refine_diff_density_min -1.347
_refine_diff_density_rms 0.156
_refine_ls_abs_structure_details 'Flack H D (1983), Acta Cryst. A39, 876-881'
_refine_ls_abs_structure_Flack 0.35(2)
_refine_ls_extinction_method none
_refine_ls_goodness_of_fit_ref 0.999
_refine_ls_hydrogen_treatment noref
_refine_ls_matrix_type full
_refine_ls_number_parameters 431
_refine_ls_number_reflns 7596
_refine_ls_number_restraints 2
_refine_ls_restrained_S_all 0.998
_refine_ls_R_factor_all 0.0910
_refine_ls_R_factor_gt 0.0544
_refine_ls_shift/su_max 0.001
_refine_ls_shift/su_mean 0.000
_refine_ls_structure_factor_coef Fsqd
_refine_ls_weighting_details 'calc w=1/[\s^2^(Fo^2^)+(0.0643P)^2^+0.0000P] where P=(Fo^2^+2Fc^2^)/3'
_refine_ls_weighting_scheme calc
_refine_ls_wR_factor_gt 0.1191
_refine_ls_wR_factor_ref 0.1374
_reflns_number_gt 5514
_reflns_number_total 7596
_reflns_threshold_expression I>2sigma(I)
_cod_data_source_file ic049116csi20040706_041210_4.cif
_cod_data_source_block 3,(C6H14)
_cod_depositor_comments
;
The following automatic conversions were performed:
'_geom_bond_publ_flag' value 'Y' changed to 'y' according to
'/home/adriana/struct/CIF-dictionaries/cif_core.dic' dictionary named
'cif_core.dic' version 2.4.1 from 2010-06-29 (34
times).

'_geom_bond_publ_flag' value 'N' changed to 'n' according to
'/home/adriana/struct/CIF-dictionaries/cif_core.dic' dictionary named
'cif_core.dic' version 2.4.1 from 2010-06-29 (106
times).

'_geom_angle_publ_flag' value 'Y' changed to 'y' according to
'/home/adriana/struct/CIF-dictionaries/cif_core.dic' dictionary named
'cif_core.dic' version 2.4.1 from 2010-06-29 (88
times).

'_geom_angle_publ_flag' value 'N' changed to 'n' according to
'/home/adriana/struct/CIF-dictionaries/cif_core.dic' dictionary named
'cif_core.dic' version 2.4.1 from 2010-06-29 (207 times).

Automatic conversion script
Id: cif_fix_enum 1555 2011-01-17 13:19:09Z saulius 

The following automatic conversions were performed:

'_chemical_melting_point' value 'not measured' was changed to '?' -
the value is undefined or not given.

Automatic conversion script
Id: cif_fix_values 1569 2011-02-09 13:29:24Z adriana 

The following automatic conversions were performed:
data name '_publ_contact_author-phone' replaced with
'_publ_contact_author_phone' as specified in the replacement file
'/home/antanas/src/cod-tools/trunk/data/replacement-values/replacement_tags.lst'.

Automatic conversion script
Id: cif_correct_tags 4998 2017-03-02 13:24:31Z antanas 
;
_cod_original_sg_symbol_H-M 'C c'
_cod_database_code 4311888

loop_
_symmetry_equiv_pos_as_xyz
'x, y, z'
'x, -y, z+1/2'
'x+1/2, y+1/2, z'
'x+1/2, -y+1/2, z+1/2'

loop_
_atom_site_label
_atom_site_type_symbol
_atom_site_fract_x
_atom_site_fract_y
_atom_site_fract_z
_atom_site_U_iso_or_equiv
_atom_site_adp_type
_atom_site_occupancy
_atom_site_symmetry_multiplicity
_atom_site_calc_flag
_atom_site_refinement_flags
_atom_site_disorder_assembly
_atom_site_disorder_group
W1 W 0.46455(3) -0.33409(5) 0.73129(3) 0.0336(3) Uani 1 1 d . . .
W2 W 0.44975(3) -0.14998(6) 0.69981(3) 0.0344(3) Uani 1 1 d . . .
O1 O 0.4136(6) -0.7804(11) 0.5310(8) 0.048(4) Uiso 1 1 d . . .
O2 O 0.2796(8) 0.0832(15) 0.4983(11) 0.089(6) Uiso 1 1 d . . .
O3 O 0.6388(9) -0.5475(16) 0.9372(12) 0.103(7) Uiso 1 1 d . . .
O4 O 0.5107(6) 0.2912(13) 0.9019(9) 0.059(5) Uiso 1 1 d . . .
O5 O 0.2999(9) -0.6577(14) 0.9475(13) 0.084(8) Uiso 1 1 d . . .
O6 O 0.6795(6) -0.6390(13) 0.6354(9) 0.072(5) Uiso 1 1 d . . .
O7 O 0.2271(8) 0.1280(15) 0.7662(11) 0.096(7) Uiso 1 1 d . . .
O8 O 0.6070(8) 0.1506(12) 0.4707(12) 0.076(7) Uiso 1 1 d . . .
O10 O 0.3788(9) -0.2430(10) 0.8080(10) 0.056(5) Uiso 1 1 d . . .
N1 N 0.4227(7) -0.3779(12) 0.6407(10) 0.027(4) Uiso 1 1 d . . .
N2 N 0.4037(8) -0.1984(15) 0.6193(11) 0.045(6) Uiso 1 1 d . . .
N3 N 0.5115(7) -0.2811(13) 0.8128(10) 0.032(5) Uiso 1 1 d . . .
N4 N 0.4914(8) -0.1092(13) 0.7880(11) 0.040(5) Uiso 1 1 d . . .
N5 N 0.4418(7) -0.4783(13) 0.7854(11) 0.040(5) Uiso 1 1 d . . .
N6 N 0.5099(7) -0.4772(13) 0.7216(11) 0.044(5) Uiso 1 1 d . . .
N7 N 0.4062(6) -0.0055(10) 0.7088(9) 0.027(4) Uiso 1 1 d . . .
N8 N 0.4672(7) -0.0110(12) 0.6469(10) 0.033(5) Uiso 1 1 d . . .
N9 N 0.5372(10) -0.2459(12) 0.6195(12) 0.047(6) Uiso 1 1 d . . .
C1 C 0.3991(8) -0.3055(16) 0.6066(12) 0.022(4) Uiso 1 1 d . . .
H1 H 0.3776 -0.3269 0.5714 0.027 Uiso 1 1 calc R . .
C2 C 0.4201(9) -0.4827(15) 0.6133(13) 0.032(6) Uiso 1 1 d . . .
C3 C 0.3793(9) -0.5371(13) 0.6206(11) 0.030(5) Uiso 1 1 d . . .
H3 H 0.3546 -0.5088 0.6472 0.036 Uiso 1 1 calc R . .
C4 C 0.3746(10) -0.6339(16) 0.5886(13) 0.038(6) Uiso 1 1 d . . .
H4 H 0.3458 -0.6689 0.5856 0.046 Uiso 1 1 calc R . .
C5 C 0.4195(7) -0.6789(14) 0.5587(10) 0.026(5) Uiso 1 1 d . . .
C6 C 0.4547(9) -0.6259(16) 0.5545(12) 0.036(5) Uiso 1 1 d . . .
H6 H 0.4803 -0.6546 0.5301 0.044 Uiso 1 1 calc R . .
C7 C 0.4599(8) -0.5284(14) 0.5823(12) 0.032(5) Uiso 1 1 d . . .
H7 H 0.4886 -0.4933 0.5808 0.039 Uiso 1 1 calc R . .
C8 C 0.4470(7) -0.8081(15) 0.4786(11) 0.037(5) Uiso 1 1 d . . .
H8A H 0.4781 -0.7992 0.4982 0.056 Uiso 1 1 calc R . .
H8B H 0.4433 -0.7639 0.4368 0.056 Uiso 1 1 calc R . .
H8C H 0.4425 -0.8803 0.4649 0.056 Uiso 1 1 calc R . .
C9 C 0.3740(9) -0.1357(16) 0.5821(13) 0.039(7) Uiso 1 1 d . . .
C10 C 0.3870(9) -0.0649(14) 0.5309(12) 0.038(6) Uiso 1 1 d . A .
H10 H 0.4183 -0.0629 0.5162 0.045 Uiso 1 1 calc R . .
C11 C 0.3559(9) 0.0031(17) 0.5005(13) 0.053(6) Uiso 1 1 d . . .
H11 H 0.3654 0.0470 0.4629 0.064 Uiso 1 1 calc R A .
C12 C 0.3122(9) 0.0069(16) 0.5242(12) 0.051(6) Uiso 1 1 d . A .
C13 C 0.2947(10) -0.0581(18) 0.5716(14) 0.065(7) Uiso 1 1 d . . .
H13 H 0.2630 -0.0554 0.5843 0.078 Uiso 1 1 calc R A .
C14 C 0.3254(11) -0.1332(19) 0.6034(15) 0.058(7) Uiso 1 1 d . A .
H14 H 0.3141 -0.1803 0.6378 0.069 Uiso 1 1 calc R . .
C15A C 0.2991(13) 0.166(3) 0.4609(18) 0.062(8) Uiso 0.61(3) 1 d P A 1
H15A H 0.3286 0.1442 0.4403 0.093 Uiso 0.61(3) 1 calc PR A 1
H15B H 0.3043 0.2236 0.4934 0.093 Uiso 0.61(3) 1 calc PR A 1
H15C H 0.2781 0.1873 0.4229 0.093 Uiso 0.61(3) 1 calc PR A 1
C15B C 0.232(2) 0.076(4) 0.553(3) 0.062(8) Uiso 0.39(3) 1 d P A 2
H15D H 0.2295 0.0066 0.5734 0.093 Uiso 0.39(3) 1 calc PR A 2
H15E H 0.2037 0.0898 0.5248 0.093 Uiso 0.39(3) 1 calc PR A 2
H15F H 0.2342 0.1269 0.5909 0.093 Uiso 0.39(3) 1 calc PR A 2
C16 C 0.5144(10) -0.1767(18) 0.8267(14) 0.037(6) Uiso 1 1 d . . .
H16 H 0.5332 -0.1531 0.8648 0.045 Uiso 1 1 calc R . .
C17 C 0.5481(8) -0.3488(13) 0.8449(11) 0.027(5) Uiso 1 1 d . . .
C18 C 0.5317(9) -0.4162(15) 0.8971(13) 0.048(6) Uiso 1 1 d . . .
H18 H 0.5004 -0.4186 0.9121 0.058 Uiso 1 1 calc R . .
C19 C 0.5672(9) -0.4809(18) 0.9253(13) 0.058(7) Uiso 1 1 d . . .
H19 H 0.5596 -0.5309 0.9602 0.069 Uiso 1 1 calc R . .
C20 C 0.6109(10) -0.4725(19) 0.9036(14) 0.065(7) Uiso 1 1 d . . .
C21 C 0.6241(10) -0.4041(19) 0.8516(14) 0.070(7) Uiso 1 1 d . . .
H21 H 0.6550 -0.4016 0.8349 0.084 Uiso 1 1 calc R . .
C22 C 0.5914(10) -0.3406(16) 0.8252(15) 0.052(7) Uiso 1 1 d . . .
H22 H 0.5998 -0.2892 0.7918 0.063 Uiso 1 1 calc R . .
C23 C 0.6874(11) -0.527(3) 0.9241(16) 0.118(11) Uiso 1 1 d . . .
H23A H 0.7063 -0.5788 0.9484 0.177 Uiso 1 1 calc R . .
H23B H 0.6953 -0.4582 0.9421 0.177 Uiso 1 1 calc R . .
H23C H 0.6935 -0.5298 0.8729 0.177 Uiso 1 1 calc R . .
C24 C 0.4986(10) -0.0066(16) 0.8180(14) 0.038(6) Uiso 1 1 d . . .
C25 C 0.4602(9) 0.0367(15) 0.8510(12) 0.038(6) Uiso 1 1 d . . .
H25 H 0.4326 -0.0025 0.8541 0.046 Uiso 1 1 calc R . .
C26 C 0.4611(10) 0.1383(16) 0.8804(14) 0.046(6) Uiso 1 1 d . . .
H26 H 0.4351 0.1686 0.9028 0.055 Uiso 1 1 calc R . .
C27 C 0.5058(7) 0.1924(16) 0.8731(11) 0.034(5) Uiso 1 1 d . . .
C28 C 0.5362(9) 0.1529(15) 0.8371(13) 0.040(7) Uiso 1 1 d . . .
H28 H 0.5619 0.1949 0.8252 0.048 Uiso 1 1 calc R . .
C29 C 0.5366(10) 0.0549(16) 0.8127(13) 0.046(6) Uiso 1 1 d . . .
H29 H 0.5638 0.0284 0.7915 0.055 Uiso 1 1 calc R . .
C30 C 0.4784(10) 0.330(2) 0.9523(15) 0.076(8) Uiso 1 1 d . . .
H30A H 0.4738 0.2794 0.9901 0.114 Uiso 1 1 calc R . .
H30B H 0.4489 0.3439 0.9286 0.114 Uiso 1 1 calc R . .
H30C H 0.4903 0.3944 0.9728 0.114 Uiso 1 1 calc R . .
C31 C 0.4807(10) -0.5264(18) 0.7606(14) 0.051(7) Uiso 1 1 d . . .
H31 H 0.4863 -0.5966 0.7722 0.061 Uiso 1 1 calc R . .
C32 C 0.4074(9) -0.5226(15) 0.8254(13) 0.035(6) Uiso 1 1 d . . .
C33 C 0.3912(9) -0.4723(15) 0.8847(13) 0.037(6) Uiso 1 1 d . . .
H33 H 0.4029 -0.4060 0.8965 0.044 Uiso 1 1 calc R . .
C34 C 0.3572(10) -0.5187(15) 0.9283(14) 0.041(6) Uiso 1 1 d . . .
H34 H 0.3474 -0.4864 0.9709 0.049 Uiso 1 1 calc R . .
C35 C 0.3374(11) -0.619(2) 0.9060(16) 0.060(7) Uiso 1 1 d . . .
C36 C 0.3544(11) -0.6683(18) 0.8498(17) 0.050(8) Uiso 1 1 d . . .
H36 H 0.3435 -0.7354 0.8387 0.060 Uiso 1 1 calc R . .
C37 C 0.3896(9) -0.6202(16) 0.8053(13) 0.042(6) Uiso 1 1 d . . .
H37 H 0.4004 -0.6537 0.7637 0.051 Uiso 1 1 calc R . .
C38 C 0.2850(12) -0.751(2) 0.9413(17) 0.083(9) Uiso 1 1 d . . .
H38A H 0.3110 -0.7969 0.9312 0.124 Uiso 1 1 calc R . .
H38B H 0.2627 -0.7545 0.9023 0.124 Uiso 1 1 calc R . .
H38C H 0.2701 -0.7721 0.9856 0.124 Uiso 1 1 calc R . .
C39 C 0.5529(10) -0.5186(16) 0.7030(14) 0.047(6) Uiso 1 1 d . . .
C40 C 0.5756(10) -0.4802(17) 0.6429(14) 0.050(7) Uiso 1 1 d . . .
H40 H 0.5619 -0.4292 0.6135 0.061 Uiso 1 1 calc R . .
C41 C 0.6195(12) -0.521(2) 0.6282(16) 0.064(8) Uiso 1 1 d . . .
H41 H 0.6365 -0.4897 0.5909 0.077 Uiso 1 1 calc R . .
C42 C 0.6396(10) -0.6009(19) 0.6631(14) 0.060(7) Uiso 1 1 d . . .
C43 C 0.6161(12) -0.628(2) 0.7292(18) 0.077(9) Uiso 1 1 d . . .
H43 H 0.6314 -0.6722 0.7616 0.093 Uiso 1 1 calc R . .
C44 C 0.5748(10) -0.5929(17) 0.7460(14) 0.060(7) Uiso 1 1 d . . .
H44 H 0.5597 -0.6181 0.7872 0.072 Uiso 1 1 calc R . .
C45 C 0.7013(11) -0.734(2) 0.6730(17) 0.111(11) Uiso 1 1 d . . .
H45A H 0.6800 -0.7925 0.6703 0.166 Uiso 1 1 calc R . .
H45B H 0.7074 -0.7173 0.7229 0.166 Uiso 1 1 calc R . .
H45C H 0.7304 -0.7522 0.6495 0.166 Uiso 1 1 calc R . .
C46 C 0.4371(7) 0.0497(13) 0.6696(10) 0.016(4) Uiso 1 1 d . . .
H46 H 0.4360 0.1217 0.6610 0.019 Uiso 1 1 calc R . .
C47 C 0.3649(8) 0.0371(13) 0.7273(11) 0.026(5) Uiso 1 1 d . . .
C48 C 0.3378(10) 0.0001(16) 0.7813(13) 0.048(6) Uiso 1 1 d . . .
H48 H 0.3502 -0.0561 0.8074 0.057 Uiso 1 1 calc R . .
C49 C 0.2945(12) 0.0342(19) 0.8026(17) 0.063(8) Uiso 1 1 d . . .
H49 H 0.2791 0.0120 0.8444 0.076 Uiso 1 1 calc R . .
C50 C 0.2759(12) 0.109(2) 0.7520(17) 0.087(10) Uiso 1 1 d . . .
C51 C 0.3002(10) 0.1560(17) 0.7064(15) 0.059(7) Uiso 1 1 d . . .
H51 H 0.2892 0.2165 0.6836 0.071 Uiso 1 1 calc R . .
C52 C 0.3434(8) 0.1158(15) 0.6911(12) 0.043(6) Uiso 1 1 d . . .
H52 H 0.3596 0.1451 0.6522 0.051 Uiso 1 1 calc R . .
C53 C 0.2037(13) 0.172(3) 0.7116(18) 0.126(12) Uiso 1 1 d . . .
H53A H 0.2055 0.1277 0.6696 0.189 Uiso 1 1 calc R . .
H53B H 0.2173 0.2395 0.7007 0.189 Uiso 1 1 calc R . .
H53C H 0.1713 0.1813 0.7250 0.189 Uiso 1 1 calc R . .
C54 C 0.5079(9) 0.0359(15) 0.6087(13) 0.036(6) Uiso 1 1 d . . .
C55 C 0.5302(9) 0.1300(17) 0.6219(13) 0.049(6) Uiso 1 1 d . . .
H55 H 0.5210 0.1675 0.6628 0.059 Uiso 1 1 calc R . .
C56 C 0.5629(13) 0.1703(19) 0.5824(19) 0.062(9) Uiso 1 1 d . . .
H56 H 0.5769 0.2341 0.5945 0.074 Uiso 1 1 calc R . .
C57 C 0.5762(11) 0.1153(19) 0.5213(15) 0.053(7) Uiso 1 1 d . . .
C58 C 0.5585(11) 0.0231(17) 0.5073(16) 0.054(7) Uiso 1 1 d . . .
H58 H 0.5702 -0.0150 0.4682 0.064 Uiso 1 1 calc R . .
C59 C 0.5246(9) -0.0179(15) 0.5469(13) 0.035(6) Uiso 1 1 d . . .
H59 H 0.5116 -0.0825 0.5341 0.042 Uiso 1 1 calc R . .
C60 C 0.6408(16) 0.232(3) 0.506(2) 0.141(16) Uiso 1 1 d . . .
H60A H 0.6526 0.2049 0.5510 0.212 Uiso 1 1 calc R . .
H60B H 0.6239 0.2966 0.5150 0.212 Uiso 1 1 calc R . .
H60C H 0.6666 0.2461 0.4739 0.212 Uiso 1 1 calc R . .
C61 C 0.5028(10) -0.2269(16) 0.6598(13) 0.043(6) Uiso 1 1 d . B .
O9A O 0.706(3) -0.037(5) 0.599(4) 0.148(16) Uiso 0.50(2) 1 d P B 1
C62A C 0.5847(10) -0.196(3) 0.6178(18) 0.041(6) Uiso 0.50(2) 1 d PG B 1
C63A C 0.5954(11) -0.117(3) 0.6664(17) 0.060(8) Uiso 0.50(2) 1 d PG B 1
H63A H 0.5741 -0.0996 0.7026 0.073 Uiso 0.50(2) 1 calc PR B 1
C64A C 0.6376(13) -0.065(3) 0.661(2) 0.058(10) Uiso 0.50(2) 1 d PG B 1
H64A H 0.6448 -0.0115 0.6942 0.070 Uiso 0.50(2) 1 calc PR B 1
C65A C 0.6692(11) -0.091(3) 0.608(2) 0.089(15) Uiso 0.50(2) 1 d PG B 1
C66A C 0.6585(11) -0.169(3) 0.5592(18) 0.059(9) Uiso 0.50(2) 1 d PG B 1
H66A H 0.6798 -0.1868 0.5230 0.070 Uiso 0.50(2) 1 calc PR B 1
C67A C 0.6163(11) -0.222(2) 0.5642(15) 0.050(8) Uiso 0.50(2) 1 d PG B 1
H67A H 0.6091 -0.2750 0.5314 0.060 Uiso 0.50(2) 1 calc PR B 1
C68A C 0.744(5) 0.000(9) 0.583(7) 0.21(4) Uiso 0.50(2) 1 d P B 1
H68A H 0.7598 0.0219 0.6261 0.321 Uiso 0.50(2) 1 calc PR B 1
H68B H 0.7386 0.0595 0.5520 0.321 Uiso 0.50(2) 1 calc PR B 1
H68C H 0.7621 -0.0518 0.5581 0.321 Uiso 0.50(2) 1 calc PR B 1
O9B O 0.710(2) -0.090(5) 0.547(3) 0.148(16) Uiso 0.50(2) 1 d P B 2
C62B C 0.5786(10) -0.213(3) 0.6049(17) 0.041(6) Uiso 0.50(2) 1 d PG B 2
C63B C 0.5995(12) -0.141(3) 0.6501(16) 0.060(8) Uiso 0.50(2) 1 d PG B 2
H63B H 0.5843 -0.1196 0.6921 0.073 Uiso 0.50(2) 1 calc PR B 2
C64B C 0.6431(12) -0.101(3) 0.6332(18) 0.058(10) Uiso 0.50(2) 1 d PG B 2
H64B H 0.6573 -0.0518 0.6637 0.070 Uiso 0.50(2) 1 calc PR B 2
C65B C 0.6657(10) -0.133(3) 0.571(2) 0.089(15) Uiso 0.50(2) 1 d PG B 2
C66B C 0.6447(11) -0.205(3) 0.5258(16) 0.059(9) Uiso 0.50(2) 1 d PG B 2
H66B H 0.6600 -0.2264 0.4838 0.070 Uiso 0.50(2) 1 calc PR B 2
C67B C 0.6012(11) -0.245(2) 0.5428(15) 0.050(8) Uiso 0.50(2) 1 d PG B 2
H67B H 0.5870 -0.2942 0.5123 0.060 Uiso 0.50(2) 1 calc PR B 2
C68B C 0.744(4) -0.113(10) 0.570(6) 0.21(4) Uiso 0.50(2) 1 d P B 2
H68D H 0.7552 -0.1762 0.5478 0.321 Uiso 0.50(2) 1 calc PR B 2
H68E H 0.7409 -0.1240 0.6215 0.321 Uiso 0.50(2) 1 calc PR B 2
H68F H 0.7667 -0.0573 0.5621 0.321 Uiso 0.50(2) 1 calc PR B 2
C69 C 0.4114(10) -0.2546(15) 0.7731(14) 0.043(6) Uiso 1 1 d . . .
C1S C 0.790(2) -0.125(5) 0.266(3) 0.092(16) Uiso 0.60 1 d P . .
C2S C 0.750(2) -0.097(4) 0.326(3) 0.091(16) Uiso 0.60 1 d P . .
C3S C 0.751(3) 0.010(7) 0.292(4) 0.10(2) Uiso 0.40 1 d P . .
C4S C 0.726(3) 0.088(7) 0.308(4) 0.13(3) Uiso 0.45 1 d P . .
C5S C 0.702(2) -0.032(5) 0.322(4) 0.099(18) Uiso 0.60 1 d P . .
C6S C 0.697(5) 0.039(10) 0.344(6) 0.11(4) Uiso 0.30 1 d P . .
C7S C 0.660(3) 0.042(5) 0.353(3) 0.094(19) Uiso 0.50 1 d P . .
C8S C 0.6729(17) -0.021(3) 0.375(2) 0.092(13) Uiso 0.75 1 d P . .
C9S C 0.6838(16) -0.205(4) 0.367(2) 0.097(13) Uiso 0.70 1 d P . .
C11S C 0.780(5) -0.041(11) 0.275(6) 0.11(4) Uiso 0.30 1 d P . .
C10S C 0.704(3) -0.118(6) 0.349(4) 0.11(2) Uiso 0.50 1 d P . .
C12S C 0.784(4) -0.158(9) 0.302(6) 0.10(3) Uiso 0.30 1 d P . .

loop_
_atom_site_aniso_label
_atom_site_aniso_U_11
_atom_site_aniso_U_22
_atom_site_aniso_U_33
_atom_site_aniso_U_23
_atom_site_aniso_U_13
_atom_site_aniso_U_12
W1 0.0517(8) 0.0204(4) 0.0288(6) 0.0012(4) 0.0007(5) 0.0037(5)
W2 0.0514(8) 0.0218(4) 0.0300(6) -0.0009(4) -0.0006(5) 0.0057(5)

loop_
_atom_type_symbol
_atom_type_description
_atom_type_scat_dispersion_real
_atom_type_scat_dispersion_imag
_atom_type_scat_source
C C 0.0033 0.0016 'International Tables Vol C Tables 4.2.6.8 and 6.1.1.4'
H H 0.0000 0.0000 'International Tables Vol C Tables 4.2.6.8 and 6.1.1.4'
N N 0.0061 0.0033 'International Tables Vol C Tables 4.2.6.8 and 6.1.1.4'
O O 0.0106 0.0060 'International Tables Vol C Tables 4.2.6.8 and 6.1.1.4'
W W -0.8490 6.8722 'International Tables Vol C Tables 4.2.6.8 and 6.1.1.4'

loop_
_geom_angle_atom_site_label_1
_geom_angle_atom_site_label_2
_geom_angle_atom_site_label_3
_geom_angle
_geom_angle_site_symmetry_1
_geom_angle_site_symmetry_3
_geom_angle_publ_flag
C69 W1 N3 92.3(9) . . y
C69 W1 N1 90.9(8) . . y
N3 W1 N1 173.2(7) . . y
C69 W1 N5 91.4(8) . . y
N3 W1 N5 97.4(7) . . y
N1 W1 N5 88.6(7) . . y
C69 W1 C61 107.3(8) . . y
N3 W1 C61 85.3(8) . . y
N1 W1 C61 88.0(8) . . y
N5 W1 C61 161.0(8) . . y
C69 W1 N6 152.7(8) . . y
N3 W1 N6 87.3(7) . . y
N1 W1 N6 92.6(7) . . y
N5 W1 N6 61.6(7) . . y
C61 W1 N6 99.9(8) . . y
C69 W1 W2 58.1(6) . . y
N3 W1 W2 88.4(4) . . y
N1 W1 W2 88.2(4) . . y
N5 W1 W2 149.3(5) . . y
C61 W1 W2 49.2(7) . . y
N6 W1 W2 149.0(5) . . y
C69 W1 C31 123.1(9) . . y
N3 W1 C31 92.4(7) . . y
N1 W1 C31 90.9(7) . . y
N5 W1 C31 31.9(8) . . y
C61 W1 C31 129.5(9) . . y
N6 W1 C31 29.8(8) . . y
W2 W1 C31 178.5(6) . . y
C61 W2 N2 93.9(9) . . y
C61 W2 N4 89.0(9) . . y
N2 W2 N4 174.1(7) . . y
C61 W2 N8 93.6(8) . . y
N2 W2 N8 93.8(7) . . y
N4 W2 N8 91.2(7) . . y
C61 W2 C69 108.4(8) . . y
N2 W2 C69 87.0(8) . . y
N4 W2 C69 87.2(8) . . y
N8 W2 C69 157.8(8) . . y
C61 W2 N7 151.3(8) . . y
N2 W2 N7 87.0(7) . . y
N4 W2 N7 93.0(7) . . y
N8 W2 N7 57.7(6) . . y
C69 W2 N7 100.3(8) . . y
C61 W2 W1 58.4(7) . . y
N2 W2 W1 89.7(5) . . y
N4 W2 W1 87.4(5) . . y
N8 W2 W1 152.0(5) . . y
C69 W2 W1 50.0(7) . . y
N7 W2 W1 150.3(4) . . y
C5 O1 C8 113.8(14) . . n
C15A O2 C12 115(2) . . n
C15A O2 C15B 132(3) . . n
C12 O2 C15B 107(2) . . n
C20 O3 C23 111(2) . . n
C27 O4 C30 121.1(18) . . n
C38 O5 C35 122(3) . . n
C42 O6 C45 117.2(19) . . n
C53 O7 C50 115(2) . . n
C57 O8 C60 109(3) . . n
C1 N1 C2 118(2) . . y
C1 N1 W1 118.9(15) . . y
C2 N1 W1 123.6(15) . . y
C9 N2 C1 116(2) . . y
C9 N2 W2 125.7(16) . . y
C1 N2 W2 118.1(15) . . y
C16 N3 C17 117(2) . . y
C16 N3 W1 119.0(16) . . y
C17 N3 W1 122.8(12) . . y
C16 N4 C24 109(2) . . y
C16 N4 W2 123.7(17) . . y
C24 N4 W2 127.7(16) . . y
C31 N5 C32 126.4(19) . . y
C31 N5 W1 89.0(15) . . y
C32 N5 W1 144.6(15) . . y
C31 N6 C39 122(2) . . y
C31 N6 W1 88.8(16) . . y
C39 N6 W1 147.6(15) . . y
C46 N7 C47 120.2(15) . . y
C46 N7 W2 91.6(12) . . y
C47 N7 W2 147.5(13) . . y
C46 N8 C54 117.0(16) . . y
C46 N8 W2 102.0(14) . . y
C54 N8 W2 138.8(14) . . y
C61 N9 C62B 142(2) . . y
C61 N9 C62A 130(2) . . y
C62B N9 C62A 12(2) . . y
N1 C1 N2 124(2) . . y
C3 C2 C7 121.4(19) . . n
C3 C2 N1 119(2) . . n
C7 C2 N1 119(2) . . n
C2 C3 C4 120(2) . . n
C3 C4 C5 115(2) . . n
C6 C5 O1 126(2) . . n
C6 C5 C4 120.9(19) . . n
O1 C5 C4 112.6(16) . . n
C5 C6 C7 125(2) . . n
C6 C7 C2 117(2) . . n
N2 C9 C10 125(2) . . n
N2 C9 C14 118(2) . . n
C10 C9 C14 116(2) . . n
C11 C10 C9 122(2) . . n
C12 C11 C10 120(2) . . n
C13 C12 C11 124(2) . . n
C13 C12 O2 114(2) . . n
C11 C12 O2 122(2) . . n
C12 C13 C14 118(3) . . n
C13 C14 C9 119(2) . . n
N4 C16 N3 121(3) . . y
C22 C17 C18 125(2) . . n
C22 C17 N3 120.8(19) . . n
C18 C17 N3 114(2) . . n
C17 C18 C19 112(2) . . n
C20 C19 C18 121(2) . . n
C19 C20 C21 122(3) . . n
C19 C20 O3 110(2) . . n
C21 C20 O3 127(3) . . n
C22 C21 C20 117(3) . . n
C17 C22 C21 121(2) . . n
C29 C24 C25 116(2) . . n
C29 C24 N4 128(2) . . n
C25 C24 N4 115(2) . . n
C24 C25 C26 122(2) . . n
C25 C26 C27 115(2) . . n
C28 C27 O4 122(2) . . n
C28 C27 C26 119(2) . . n
O4 C27 C26 119.1(19) . . n
C27 C28 C29 126(2) . . n
C28 C29 C24 121(3) . . n
N6 C31 N5 121(2) . . y
N6 C31 W1 61.4(13) . . y
N5 C31 W1 59.1(11) . . y
C33 C32 N5 120(2) . . n
C33 C32 C37 121(2) . . n
N5 C32 C37 119(2) . . n
C32 C33 C34 120(2) . . n
C33 C34 C35 119(2) . . n
C36 C35 O5 123(3) . . n
C36 C35 C34 120(3) . . n
O5 C35 C34 117(2) . . n
C35 C36 C37 121(2) . . n
C32 C37 C36 119(2) . . n
C40 C39 N6 119(2) . . n
C40 C39 C44 120(3) . . n
N6 C39 C44 121(2) . . n
C39 C40 C41 117(2) . . n
C42 C41 C40 125(3) . . n
C41 C42 O6 117(2) . . n
C41 C42 C43 113(3) . . n
O6 C42 C43 130(2) . . n
C44 C43 C42 123(3) . . n
C43 C44 C39 120(3) . . n
N8 C46 N7 108.2(16) . . y
N7 C47 C48 123.4(19) . . n
N7 C47 C52 124.8(19) . . n
C48 C47 C52 112(2) . . n
C47 C48 C49 128(2) . . n
C48 C49 C50 111(3) . . n
C51 C50 O7 125(3) . . n
C51 C50 C49 124(3) . . n
O7 C50 C49 110(3) . . n
C50 C51 C52 118(3) . . n
C47 C52 C51 126(2) . . n
C55 C54 C59 114(2) . . n
C55 C54 N8 129(2) . . n
C59 C54 N8 116.8(18) . . n
C56 C55 C54 125(3) . . n
C55 C56 C57 117(3) . . n
C58 C57 O8 114(2) . . n
C58 C57 C56 121(3) . . n
O8 C57 C56 125(3) . . n
C57 C58 C59 122(3) . . n
C58 C59 C54 120(2) . . n
N9 C61 W2 158.3(18) . . y
N9 C61 W1 128.8(16) . . y
W2 C61 W1 72.4(9) . . y
C68A O9A C65A 169(10) . . n
C63A C62A C67A 120.0 . . n
C63A C62A N9 120(2) . . n
C67A C62A N9 120(2) . . n
C64A C63A C62A 120.0 . . n
C63A C64A C65A 120.0 . . n
O9A C65A C66A 119(4) . . n
O9A C65A C64A 120(4) . . n
C66A C65A C64A 120.0 . . n
C65A C66A C67A 120.0 . . n
C66A C67A C62A 120.0 . . n
C68B O9B C65B 124(9) . . n
N9 C62B C63B 119(2) . . n
N9 C62B C67B 121(2) . . n
C63B C62B C67B 120.0 . . n
C62B C63B C64B 120.0 . . n
C63B C64B C65B 120.0 . . n
C64B C65B C66B 120.0 . . n
C64B C65B O9B 124(3) . . n
C66B C65B O9B 116(3) . . n
C67B C66B C65B 120.0 . . n
C66B C67B C62B 120.0 . . n
O10 C69 W1 155.6(18) . . y
O10 C69 W2 132.6(17) . . y
W1 C69 W2 71.9(10) . . y
C12S C1S C11S 108(10) . . n
C12S C1S C2S 53(9) . . n
C11S C1S C2S 61(7) . . n
C12S C2S C10S 132(7) . . n
C12S C2S C11S 69(8) . . n
C10S C2S C11S 147(7) . . n
C12S C2S C3S 113(7) . . n
C10S C2S C3S 109(6) . . n
C11S C2S C3S 44(5) . . n
C12S C2S C5S 156(7) . . n
C10S C2S C5S 47(4) . . n
C11S C2S C5S 103(7) . . n
C3S C2S C5S 62(5) . . n
C12S C2S C1S 30(5) . . n
C10S C2S C1S 144(5) . . n
C11S C2S C1S 42(5) . . n
C3S C2S C1S 84(5) . . n
C5S C2S C1S 132(5) . . n
C11S C3S C4S 165(10) . . n
C11S C3S C2S 66(8) . . n
C4S C3S C2S 127(8) . . n
C11S C3S C5S 123(10) . . n
C4S C3S C5S 72(6) . . n
C2S C3S C5S 62(4) . . n
C11S C3S C6S 153(10) . . n
C4S C3S C6S 41(6) . . n
C2S C3S C6S 87(6) . . n
C5S C3S C6S 33(4) . . n
C6S C4S C3S 96(10) . . n
C6S C4S C5S 36(7) . . n
C3S C4S C5S 63(6) . . n
C6S C5S C10S 131(10) . . n
C6S C5S C8S 60(9) . . n
C10S C5S C8S 79(5) . . n
C6S C5S C2S 125(10) . . n
C10S C5S C2S 59(5) . . n
C8S C5S C2S 125(5) . . n
C6S C5S C3S 88(10) . . n
C10S C5S C3S 115(7) . . n
C8S C5S C3S 142(6) . . n
C2S C5S C3S 57(4) . . n
C6S C5S C7S 39(8) . . n
C10S C5S C7S 114(6) . . n
C8S C5S C7S 36(3) . . n
C2S C5S C7S 156(5) . . n
C3S C5S C7S 125(6) . . n
C6S C5S C4S 46(8) . . n
C10S C5S C4S 151(7) . . n
C8S C5S C4S 106(6) . . n
C2S C5S C4S 98(5) . . n
C3S C5S C4S 45(4) . . n
C7S C5S C4S 80(5) . . n
C5S C6S C7S 104(10) . . n
C5S C6S C8S 72(10) . . n
C7S C6S C8S 50(7) . . n
C5S C6S C4S 98(10) . . n
C7S C6S C4S 138(10) . . n
C8S C6S C4S 170(10) . . n
C5S C6S C3S 59(8) . . n
C7S C6S C3S 156(10) . . n
C8S C6S C3S 128(10) . . n
C4S C6S C3S 42(6) . . n
C5S C6S C10S 27(6) . . n
C7S C6S C10S 97(10) . . n
C8S C6S C10S 52(6) . . n
C4S C6S C10S 118(10) . . n
C3S C6S C10S 75(6) . . n
C8S C7S C6S 70(8) . . n
C8S C7S C5S 52(5) . . n
C6S C7S C5S 36(7) . . n
C7S C8S C6S 59(7) . . n
C7S C8S C5S 92(6) . . n
C6S C8S C5S 48(6) . . n
C7S C8S C10S 138(6) . . n
C6S C8S C10S 92(7) . . n
C5S C8S C10S 48(4) . . n
C3S C11S C1S 143(10) . . n
C3S C11S C2S 71(9) . . n
C1S C11S C2S 77(8) . . n
C3S C11S C12S 122(10) . . n
C1S C11S C12S 29(6) . . n
C2S C11S C12S 51(6) . . n
C5S C10S C9S 151(8) . . n
C5S C10S C2S 74(6) . . n
C9S C10S C2S 131(7) . . n
C5S C10S C8S 53(4) . . n
C9S C10S C8S 110(6) . . n
C2S C10S C8S 117(6) . . n
C5S C10S C6S 22(5) . . n
C9S C10S C6S 145(7) . . n
C2S C10S C6S 83(6) . . n
C8S C10S C6S 36(4) . . n
C1S C12S C2S 97(10) . . n
C1S C12S C11S 42(9) . . n
C2S C12S C11S 60(7) . . n

loop_
_geom_bond_atom_site_label_1
_geom_bond_atom_site_label_2
_geom_bond_distance
_geom_bond_site_symmetry_2
_geom_bond_publ_flag
W1 C69 1.99(3) . y
W1 N3 2.141(19) . y
W1 N1 2.15(2) . y
W1 N5 2.208(18) . y
W1 C61 2.21(3) . y
W1 N6 2.259(19) . y
W1 W2 2.4732(14) . y
W1 C31 2.57(2) . y
W2 C61 1.96(3) . y
W2 N2 2.09(2) . y
W2 N4 2.10(2) . y
W2 N8 2.100(16) . y
W2 C69 2.21(3) . y
W2 N7 2.244(15) . y
O1 C5 1.41(2) . n
O1 C8 1.42(2) . n
O2 C15A 1.39(4) . n
O2 C12 1.44(3) . n
O2 C15B 1.72(5) . n
O3 C20 1.40(3) . n
O3 C23 1.44(3) . n
O4 C27 1.38(3) . n
O4 C30 1.41(3) . n
O5 C38 1.27(3) . n
O5 C35 1.42(3) . n
O6 C42 1.35(3) . n
O6 C45 1.54(3) . n
O7 C53 1.35(3) . n
O7 C50 1.45(4) . n
O8 C57 1.37(3) . n
O8 C60 1.57(4) . n
O10 C69 1.15(3) . y
N1 C1 1.31(3) . y
N1 C2 1.44(3) . y
N2 C9 1.36(3) . y
N2 C1 1.40(3) . y
N3 C16 1.37(3) . y
N3 C17 1.49(3) . y
N4 C16 1.31(3) . y
N4 C24 1.45(3) . y
N5 C31 1.36(3) . y
N5 C32 1.36(3) . y
N6 C31 1.28(3) . y
N6 C39 1.39(3) . y
N7 C46 1.35(3) . y
N7 C47 1.35(3) . y
N8 C46 1.24(2) . y
N8 C54 1.50(3) . y
N9 C61 1.27(4) . y
N9 C62B 1.29(3) . y
N9 C62A 1.51(4) . y
C2 C3 1.37(3) . n
C2 C7 1.41(3) . n
C3 C4 1.39(3) . n
C4 C5 1.52(3) . n
C5 C6 1.22(3) . n
C6 C7 1.36(3) . n
C9 C10 1.37(3) . n
C9 C14 1.45(4) . n
C10 C11 1.37(3) . n
C11 C12 1.33(3) . n
C12 C13 1.32(3) . n
C13 C14 1.43(4) . n
C17 C22 1.30(3) . n
C17 C18 1.39(3) . n
C18 C19 1.42(3) . n
C19 C20 1.32(3) . n
C20 C21 1.36(3) . n
C21 C22 1.34(4) . n
C24 C29 1.35(3) . n
C24 C25 1.38(3) . n
C25 C26 1.42(3) . n
C26 C27 1.47(3) . n
C27 C28 1.21(3) . n
C28 C29 1.34(3) . n
C32 C33 1.36(3) . n
C32 C37 1.40(3) . n
C33 C34 1.40(3) . n
C34 C35 1.46(3) . n
C35 C36 1.32(4) . n
C36 C37 1.45(4) . n
C39 C40 1.39(3) . n
C39 C44 1.39(3) . n
C40 C41 1.39(4) . n
C41 C42 1.35(4) . n
C42 C43 1.45(4) . n
C43 C44 1.31(4) . n
C47 C48 1.36(3) . n
C47 C52 1.36(3) . n
C48 C49 1.38(4) . n
C49 C50 1.45(4) . n
C50 C51 1.25(4) . n
C51 C52 1.37(3) . n
C54 C55 1.39(3) . n
C54 C59 1.43(3) . n
C55 C56 1.30(4) . n
C56 C57 1.39(4) . n
C57 C58 1.31(3) . n
C58 C59 1.33(4) . n
O9A C68A 1.21(13) . n
O9A C65A 1.28(8) . n
C62A C63A 1.3900 . n
C62A C67A 1.3900 . n
C63A C64A 1.3900 . n
C64A C65A 1.3900 . n
C65A C66A 1.3900 . n
C66A C67A 1.3900 . n
O9B C68B 1.11(12) . n
O9B C65B 1.46(7) . n
C62B C63B 1.3900 . n
C62B C67B 1.3900 . n
C63B C64B 1.3900 . n
C64B C65B 1.3900 . n
C65B C66B 1.3900 . n
C66B C67B 1.3900 . n
C1S C12S 0.82(11) . n
C1S C11S 1.13(13) . n
C1S C2S 1.64(8) . n
C2S C12S 1.32(11) . n
C2S C10S 1.43(9) . n
C2S C11S 1.47(13) . n
C2S C3S 1.52(9) . n
C2S C5S 1.60(9) . n
C3S C11S 1.11(13) . n
C3S C4S 1.27(10) . n
C3S C5S 1.61(10) . n
C3S C6S 1.87(16) . n
C4S C6S 1.24(13) . n
C4S C5S 1.72(11) . n
C5S C6S 1.02(12) . n
C5S C10S 1.22(8) . n
C5S C8S 1.31(8) . n
C5S C7S 1.66(10) . n
C6S C7S 1.09(13) . n
C6S C8S 1.19(13) . n
C6S C10S 2.04(14) . n
C7S C8S 0.97(7) . n
C8S C10S 1.61(8) . n
C9S C10S 1.30(8) . n
C11S C12S 1.59(17) . n
